data_7062904
loop_
_publ_author_name
'Liang, Ju-Ju'
'Zhang, Yu-Chen'
'Chang, Zhi-Han'
'Chen, Yong-Zhen'
'Chen, Ke-Ke'
'Lu, Jun-Jun'
'Wang, Xiu-Li'

_publ_section_title
;
 Two new 6-nitrobenzimidazole ligand-modified polymolybdate-based
 metal--organic complexes with excellent capacitive and electrocatalytic
 performances
;
_journal_issue 3
_journal_name_full 'New Journal of Chemistry'
_journal_page_first 1248
_journal_page_last 1253
_journal_paper_doi 10.1039/D3NJ04841A
_journal_volume 48
_journal_year 2024
_chemical_formula_moiety 'C28 H28 Cu2 Mo6 N12 O36 Te, 4(H2 O), 2(C7 H6 N3 O2)'
_chemical_formula_sum 'C42 H48 Cu2 Mo6 N18 O44 Te'
_chemical_formula_weight 2339.30
_space_group_crystal_system monoclinic
_space_group_IT_number 14
_space_group_name_Hall '-P 2ybc'
_space_group_name_H-M_alt 'P 1 21/c 1'
_atom_sites_solution_hydrogens mixed
_atom_sites_solution_primary iterative
_audit_creation_date 2021-07-08
_audit_creation_method
;
Olex2 1.3-alpha
(compiled 2020.11.12 svn.r5f609507 for OlexSys, GUI svn.r6272)
;
_audit_update_record
;
2023-10-19 deposited with the CCDC.	2023-12-06 downloaded from the CCDC.
;
_cell_angle_alpha 90
_cell_angle_beta 91.509(2)
_cell_angle_gamma 90
_cell_formula_units_Z 2
_cell_length_a 17.2067(15)
_cell_length_b 10.6738(10)
_cell_length_c 18.1356(16)
_cell_measurement_reflns_used 2321
_cell_measurement_temperature 296.15
_cell_measurement_theta_max 25.127
_cell_measurement_theta_min 1.628
_cell_volume 3329.6(5)
_computing_cell_refinement 'SAINT+ Ver. 2016.5-0 (Bruker-AXS, 2016)'
_computing_data_collection 'APEX3 Ver. 2016.5-0 (Bruker-AXS, 2016)'
_computing_data_reduction 'SAINT+ Ver. 2016.5-0 (Bruker-AXS, 2016)'
_computing_molecular_graphics 'OLEX2 (Dolomanov et al., 2009)'
_computing_publication_material 'OLEX2 (Dolomanov et al., 2009)'
_computing_structure_refinement 'XL (Sheldrick, 2015b)'
_computing_structure_solution 'XT (Sheldrick, 2015a)'
_diffrn_ambient_temperature 296.15
_diffrn_detector 'charge-coupled device (CCD) area detector'
_diffrn_detector_area_resol_mean 7.9
_diffrn_detector_type 'Bruker APEX II'
_diffrn_measured_fraction_theta_full 1.000
_diffrn_measured_fraction_theta_max 1.000
_diffrn_measurement_device 'three-circle diffractometer'
_diffrn_measurement_device_type 'Bruker APEX II Quazar'
_diffrn_measurement_method '0.5\% \w and 0.5\% \f scans'
_diffrn_radiation_collimation 'focusing mirrors'
_diffrn_radiation_detector 'Bruker APEX II'
_diffrn_radiation_monochromator 'mirror optics'
_diffrn_radiation_probe x-ray
_diffrn_radiation_type 'Mo K\a'
_diffrn_radiation_wavelength 0.71073
_diffrn_radiation_xray_symbol K-L~3~
_diffrn_reflns_av_R_equivalents 0.0571
_diffrn_reflns_av_unetI/netI 0.0605
_diffrn_reflns_Laue_measured_fraction_full 1.000
_diffrn_reflns_Laue_measured_fraction_max 1.000
_diffrn_reflns_limit_h_max 20
_diffrn_reflns_limit_h_min -17
_diffrn_reflns_limit_k_max 12
_diffrn_reflns_limit_k_min -11
_diffrn_reflns_limit_l_max 20
_diffrn_reflns_limit_l_min -21
_diffrn_reflns_number 18592
_diffrn_reflns_point_group_measured_fraction_full 1.000
_diffrn_reflns_point_group_measured_fraction_max 1.000
_diffrn_reflns_theta_full 25.047
_diffrn_reflns_theta_max 25.047
_diffrn_reflns_theta_min 2.214
_diffrn_source 'microfocus sealed X-ray tube'
_diffrn_source_current 30.0
_diffrn_source_power 1.2
_diffrn_source_type 'Incoatec I\ms'
_diffrn_source_voltage 40.0
_diffrn_standards_number 0
_exptl_absorpt_coefficient_mu 2.271
_exptl_absorpt_correction_T_max 0.87
_exptl_absorpt_correction_T_min 0.86
_exptl_absorpt_correction_type multi-scan
_exptl_absorpt_process_details
;
SADABS-2016/2 (Krause et al., 2015) was used for absorption correction.
;
_exptl_crystal_colour green
_exptl_crystal_colour_primary green
_exptl_crystal_density_diffrn 2.333
_exptl_crystal_density_method 'not measured'
_exptl_crystal_description block
_exptl_crystal_F_000 2280
_exptl_crystal_size_max 0.24
_exptl_crystal_size_mid 0.22
_exptl_crystal_size_min 0.2
_refine_diff_density_max 1.116
_refine_diff_density_min -0.574
_refine_diff_density_rms 0.131
_refine_ls_extinction_method none
_refine_ls_goodness_of_fit_ref 1.012
_refine_ls_hydrogen_treatment constr
_refine_ls_matrix_type full
_refine_ls_number_parameters 523
_refine_ls_number_reflns 5891
_refine_ls_number_restraints 5
_refine_ls_restrained_S_all 1.011
_refine_ls_R_factor_all 0.0613
_refine_ls_R_factor_gt 0.0376
_refine_ls_shift/su_max 0.001
_refine_ls_shift/su_mean 0.000
_refine_ls_structure_factor_coef Fsqd
_refine_ls_weighting_details 'w=1/[\s^2^(Fo^2^)+(0.0327P)^2^+5.0995P] where P=(Fo^2^+2Fc^2^)/3'
_refine_ls_weighting_scheme calc
_refine_ls_wR_factor_gt 0.0787
_refine_ls_wR_factor_ref 0.0881
_reflns_Friedel_coverage 0.000
_reflns_number_gt 4360
_reflns_number_total 5891
_reflns_threshold_expression 'I > 2\s(I)'
_cod_data_source_file d3nj04841a2.cif
_cod_data_source_block 2
_cod_depositor_comments 'Adding full bibliography for 7062904--7062905.cif.'
_cod_database_code 7062904
_shelx_shelxl_version_number 2018/3
_shelx_space_group_comment
;
The symmetry employed for this shelxl refinement is uniquely defined
by the following loop, which should always be used as a source of
symmetry information in preference to the above space-group names.
They are only intended as comments.
;
_shelx_estimated_absorpt_t_max 0.659
_shelx_estimated_absorpt_t_min 0.612
_olex2_refinement_description
;
1. Fixed Uiso
 At 1.2 times of:
  All C(H) groups, All N(H) groups
 At 1.5 times of:
  All O(H,H) groups
2. Restrained distances
 H13B-H18B
 2.5 with sigma of 0.02
 H13B-H18A
 2.1 with sigma of 0.01
 Cu1-H1WA \\sim Cu1-H1WB
 with sigma of 0.02
 Cu1-H2WA \\sim Cu1-H2WB
 with sigma of 0.02
3. Rigid bond restraints
 O21, N18
 with sigma for 1-2 distances of 0.001 and sigma for 1-3 distances of 0.001
4. Uiso/Uaniso restraints and constraints
O21: within 2A with sigma of 0.001 and sigma for terminal atoms of 3.5 within 2A
5.a Free rotating group:
 O13(H13A,H13B), O1W(H1WA,H1WB), O2W(H2WA,H2WB), O18(H18A,H18B)
5.b Aromatic/amide H refined with riding coordinates:
 N3(H3), N4(H4), N5(H5), C1(H1), C3(H3A), N7(H7A), C7(H7), C8(H8), C10(H10),
 C12(H12), C15(H15), C17(H17), C19(H19), C21(H21), C23(H23), C24(H24)
;
_olex2_submission_special_instructions 'No special instructions were received'

loop_
_space_group_symop_operation_xyz
'x, y, z'
'-x, y+1/2, -z+1/2'
'-x, -y, -z'
'x, -y-1/2, z-1/2'

loop_
_atom_site_label
_atom_site_type_symbol
_atom_site_fract_x
_atom_site_fract_y
_atom_site_fract_z
_atom_site_U_iso_or_equiv
_atom_site_adp_type
_atom_site_occupancy
_atom_site_site_symmetry_order
_atom_site_calc_flag
_atom_site_refinement_flags_posn
_atom_site_refinement_flags_adp
_atom_site_refinement_flags_occupancy
_atom_site_disorder_assembly
_atom_site_disorder_group
Te01 Te 0.500000 0.500000 0.500000 0.01580(14) Uani 1 2 d S . P . .
Mo02 Mo 0.54278(3) 0.21911(5) 0.44485(3) 0.01965(14) Uani 1 1 d . . . . .
Mo03 Mo 0.43985(3) 0.25166(5) 0.59339(3) 0.02253(14) Uani 1 1 d . . . . .
Mo04 Mo 0.60469(3) 0.46103(5) 0.35262(3) 0.02285(14) Uani 1 1 d . . . . .
Cu1 Cu 0.71978(4) 0.03516(7) 0.42004(4) 0.02303(19) Uani 1 1 d D . . . .
O5 O 0.5905(2) 0.4087(4) 0.4740(2) 0.0204(9) Uani 1 1 d . . . . .
O12 O 0.4444(2) 0.3473(4) 0.4765(2) 0.0213(9) Uani 1 1 d . . . . .
O3 O 0.5341(2) 0.1975(4) 0.5490(2) 0.0242(10) Uani 1 1 d . . . . .
O4 O 0.5009(2) 0.4401(4) 0.6008(2) 0.0197(9) Uani 1 1 d . . . . .
O1 O 0.6344(2) 0.1549(4) 0.4359(2) 0.0251(10) Uani 1 1 d . . . . .
O6 O 0.6403(2) 0.6204(4) 0.3925(2) 0.0253(10) Uani 1 1 d . . . . .
O7 O 0.4792(2) 0.1096(4) 0.4129(2) 0.0332(11) Uani 1 1 d . . . . .
O8 O 0.5375(2) 0.3163(4) 0.3540(2) 0.0249(10) Uani 1 1 d . . . . .
O9 O 0.6942(2) 0.3924(4) 0.3507(2) 0.0336(11) Uani 1 1 d . . . . .
O10 O 0.4635(2) 0.2187(4) 0.6830(2) 0.0347(11) Uani 1 1 d . . . . .
O11 O 0.5831(2) 0.5069(4) 0.2638(2) 0.0341(11) Uani 1 1 d . . . . .
O2 O 0.3758(2) 0.1377(4) 0.5648(2) 0.0338(11) Uani 1 1 d . . . . .
N1 N 0.7341(3) 0.0324(5) 0.5300(3) 0.0230(12) Uani 1 1 d . . . . .
N2 N 0.6912(3) 0.0406(5) 0.3121(3) 0.0245(12) Uani 1 1 d . . . . .
N3 N 0.6879(3) 0.0396(5) 0.6433(3) 0.0295(13) Uani 1 1 d . . . . .
H3 H 0.655089 0.036410 0.678160 0.035 Uiso 1 1 calc R U . . .
O13 O 0.7812(3) 0.6807(5) 0.3595(3) 0.0492(14) Uani 1 1 d G . . . .
H13A H 0.740695 0.650315 0.378506 0.074 Uiso 1 1 d G U . . .
H13B H 0.815919 0.625216 0.366817 0.074 Uiso 1 1 d DG U . . .
O1W O 0.8061(2) -0.0851(5) 0.4030(3) 0.0409(12) Uani 1 1 d G . . . .
H1WA H 0.803027 -0.155805 0.381593 0.061 Uiso 1 1 d DG U . . .
H1WB H 0.854375 -0.075665 0.412798 0.061 Uiso 1 1 d DG U . . .
N4 N 0.6134(3) 0.0743(5) 0.2152(3) 0.0351(14) Uani 1 1 d . . . . .
H4 H 0.570918 0.081931 0.189538 0.042 Uiso 1 1 calc R U . . .
N5 N 0.3334(3) 0.2952(5) 0.3785(3) 0.0332(14) Uani 1 1 d . . . . .
H5 H 0.369712 0.317389 0.409193 0.040 Uiso 1 1 calc R U . . .
C1 C 0.6720(3) 0.0230(6) 0.5709(3) 0.0285(15) Uani 1 1 d . . . . .
H1 H 0.622390 0.006592 0.551743 0.034 Uiso 1 1 calc R U . . .
C2 C 0.7948(3) 0.0569(6) 0.5797(3) 0.0214(13) Uani 1 1 d . . . . .
C3 C 0.6188(4) 0.0483(6) 0.2865(4) 0.0315(16) Uani 1 1 d . . . . .
H3A H 0.575770 0.036672 0.315765 0.038 Uiso 1 1 calc R U . . .
O2W O 0.8022(3) 0.2122(5) 0.4102(4) 0.0592(16) Uani 1 1 d G . . . .
H2WA H 0.785851 0.286174 0.402111 0.089 Uiso 1 1 d DG U . . .
H2WB H 0.846802 0.210341 0.391068 0.089 Uiso 1 1 d DG U . . .
C4 C 0.7363(3) 0.0636(6) 0.2508(3) 0.0253(14) Uani 1 1 d . . . . .
C5 C 0.7670(3) 0.0629(6) 0.6514(3) 0.0236(14) Uani 1 1 d . . . . .
N6 N 1.0023(3) 0.1164(7) 0.6231(4) 0.0473(17) Uani 1 1 d . . . . .
N7 N 0.2734(4) 0.2374(6) 0.2780(3) 0.0512(17) Uani 1 1 d . . . . .
H7A H 0.265585 0.215335 0.232842 0.061 Uiso 1 1 calc R U . . .
O16 O 1.0403(3) 0.1693(7) 0.6714(3) 0.083(2) Uani 1 1 d . . . . .
O17 O 1.0323(3) 0.0760(7) 0.5669(3) 0.076(2) Uani 1 1 d . . . . .
C7 C 0.8741(3) 0.0753(6) 0.5681(3) 0.0259(15) Uani 1 1 d . . . . .
H7 H 0.895166 0.072727 0.521468 0.031 Uiso 1 1 calc R U . . .
C8 C 0.8132(4) 0.0873(7) 0.7129(4) 0.0358(17) Uani 1 1 d . . . . .
H8 H 0.792864 0.090588 0.759826 0.043 Uiso 1 1 calc R U . . .
C9 C 0.6867(4) 0.0870(6) 0.1895(4) 0.0338(17) Uani 1 1 d . . . . .
C10 C 0.8165(4) 0.0618(6) 0.2419(4) 0.0360(17) Uani 1 1 d . . . . .
H10 H 0.851499 0.047051 0.280939 0.043 Uiso 1 1 calc R U . . .
C11 C 0.9187(3) 0.0977(6) 0.6311(4) 0.0303(16) Uani 1 1 d . . . . .
C12 C 0.8907(4) 0.1066(7) 0.7014(4) 0.0390(18) Uani 1 1 d . . . . .
H12 H 0.924253 0.125555 0.740819 0.047 Uiso 1 1 calc R U . . .
C13 C 0.2551(4) 0.2869(6) 0.3933(4) 0.0354(17) Uani 1 1 d . . . . .
C14 C 0.8404(4) 0.0838(7) 0.1706(4) 0.043(2) Uani 1 1 d . . . . .
C15 C 0.3425(5) 0.2636(7) 0.3096(4) 0.050(2) Uani 1 1 d . . . . .
H15 H 0.389848 0.259923 0.286209 0.060 Uiso 1 1 calc R U . . .
C16 C 0.2167(4) 0.2513(7) 0.3295(4) 0.0401(18) Uani 1 1 d . . . . .
C17 C 0.2164(4) 0.3088(8) 0.4585(4) 0.048(2) Uani 1 1 d . . . . .
H17 H 0.242939 0.332889 0.501568 0.058 Uiso 1 1 calc R U . . .
N18 N 0.9203(5) 0.0725(8) 0.1537(5) 0.072(2) Uani 1 1 d . U . . .
C19 C 0.7134(5) 0.1128(8) 0.1195(4) 0.050(2) Uani 1 1 d . . . . .
H19 H 0.679306 0.130856 0.080316 0.060 Uiso 1 1 calc R U . . .
O18 O 0.8910(4) 0.5040(9) 0.3912(5) 0.124(3) Uani 1 1 d G . . . .
H18A H 0.865605 0.476631 0.427416 0.186 Uiso 1 1 d DG U . . .
H18B H 0.936468 0.516904 0.408907 0.186 Uiso 1 1 d DG U . . .
N20 N 0.0135(5) 0.2372(8) 0.3925(6) 0.072(2) Uani 1 1 d . . . . .
C21 C 0.1354(5) 0.2343(7) 0.3278(5) 0.052(2) Uani 1 1 d . . . . .
H21 H 0.108062 0.209314 0.285364 0.063 Uiso 1 1 calc R U . . .
C22 C 0.0996(4) 0.2572(7) 0.3925(5) 0.046(2) Uani 1 1 d . . . . .
C23 C 0.7925(5) 0.1104(8) 0.1107(4) 0.059(2) Uani 1 1 d . . . . .
H23 H 0.813320 0.126518 0.064834 0.070 Uiso 1 1 calc R U . . .
O19 O 0.9398(4) 0.0909(8) 0.0860(4) 0.115(3) Uani 1 1 d . . . . .
C24 C 0.1372(5) 0.2930(8) 0.4562(5) 0.056(2) Uani 1 1 d . . . . .
H24 H 0.108919 0.306839 0.498457 0.067 Uiso 1 1 calc R U . . .
O20 O -0.0190(4) 0.2686(9) 0.4480(5) 0.113(3) Uani 1 1 d . . . . .
O21 O 0.9655(4) 0.0411(9) 0.2047(5) 0.120(3) Uani 1 1 d . U . . .
O22 O -0.0186(4) 0.1960(10) 0.3390(5) 0.125(4) Uani 1 1 d . . . . .

loop_
_atom_site_aniso_label
_atom_site_aniso_U_11
_atom_site_aniso_U_22
_atom_site_aniso_U_33
_atom_site_aniso_U_23
_atom_site_aniso_U_13
_atom_site_aniso_U_12
Te01 0.0149(3) 0.0142(3) 0.0186(3) -0.0006(2) 0.0051(2) 0.0002(2)
Mo02 0.0187(3) 0.0157(3) 0.0249(3) -0.0022(2) 0.0065(2) 0.0008(2)
Mo03 0.0262(3) 0.0185(3) 0.0234(3) -0.0006(2) 0.0091(2) -0.0028(2)
Mo04 0.0235(3) 0.0246(3) 0.0209(3) -0.0012(2) 0.0082(2) 0.0035(2)
Cu1 0.0180(4) 0.0290(5) 0.0220(4) 0.0002(3) 0.0004(3) 0.0057(3)
O5 0.017(2) 0.022(2) 0.023(2) -0.0009(18) 0.0056(17) -0.0007(17)
O12 0.018(2) 0.018(2) 0.029(2) -0.0018(18) 0.0048(17) -0.0026(17)
O3 0.027(2) 0.019(2) 0.027(2) 0.0068(18) 0.0088(18) 0.0046(18)
O4 0.019(2) 0.018(2) 0.022(2) 0.0015(17) 0.0029(17) 0.0012(17)
O1 0.024(2) 0.021(2) 0.031(2) 0.0017(19) 0.0066(18) 0.0044(18)
O6 0.017(2) 0.028(3) 0.032(2) -0.004(2) 0.0084(18) -0.0017(18)
O7 0.028(2) 0.028(3) 0.044(3) -0.007(2) 0.013(2) -0.007(2)
O8 0.025(2) 0.022(2) 0.028(2) -0.0036(19) 0.0023(18) -0.0018(19)
O9 0.025(2) 0.034(3) 0.043(3) 0.002(2) 0.016(2) 0.004(2)
O10 0.046(3) 0.033(3) 0.026(3) 0.005(2) 0.009(2) 0.001(2)
O11 0.043(3) 0.036(3) 0.024(2) 0.001(2) 0.007(2) -0.001(2)
O2 0.035(3) 0.028(3) 0.040(3) -0.006(2) 0.011(2) -0.011(2)
N1 0.017(3) 0.029(3) 0.023(3) -0.002(2) 0.001(2) 0.001(2)
N2 0.017(3) 0.030(3) 0.026(3) 0.001(2) -0.004(2) 0.001(2)
N3 0.026(3) 0.035(3) 0.028(3) 0.006(3) 0.009(2) 0.000(2)
O13 0.039(3) 0.056(4) 0.054(3) -0.005(3) 0.009(3) -0.008(3)
O1W 0.034(3) 0.043(3) 0.045(3) -0.006(2) 0.001(2) 0.015(2)
N4 0.034(3) 0.037(4) 0.032(3) 0.003(3) -0.018(3) -0.002(3)
N5 0.031(3) 0.033(4) 0.035(4) 0.005(3) 0.002(3) 0.004(3)
C1 0.021(3) 0.033(4) 0.032(4) 0.010(3) 0.005(3) -0.002(3)
C2 0.019(3) 0.021(3) 0.024(3) 0.002(3) -0.002(3) 0.001(3)
C3 0.027(4) 0.035(4) 0.033(4) -0.009(3) 0.001(3) 0.005(3)
O2W 0.038(3) 0.054(4) 0.086(4) 0.028(3) -0.004(3) -0.008(3)
C4 0.029(4) 0.028(4) 0.019(3) -0.002(3) 0.008(3) -0.004(3)
C5 0.016(3) 0.027(4) 0.027(4) 0.005(3) -0.001(3) 0.004(3)
N6 0.030(3) 0.061(5) 0.051(4) -0.009(4) -0.001(3) -0.002(3)
N7 0.075(5) 0.045(4) 0.032(4) -0.006(3) -0.003(3) 0.006(4)
O16 0.044(3) 0.130(7) 0.075(4) -0.046(4) -0.014(3) -0.021(4)
O17 0.033(3) 0.126(6) 0.070(4) -0.047(4) 0.005(3) 0.002(3)
C7 0.019(3) 0.033(4) 0.026(4) -0.001(3) 0.007(3) 0.000(3)
C8 0.034(4) 0.048(5) 0.026(4) -0.002(3) 0.001(3) 0.004(3)
C9 0.042(4) 0.032(4) 0.026(4) 0.003(3) -0.008(3) -0.013(3)
C10 0.037(4) 0.034(4) 0.038(4) 0.000(3) 0.006(3) 0.003(3)
C11 0.019(3) 0.034(4) 0.037(4) -0.006(3) -0.001(3) -0.005(3)
C12 0.029(4) 0.053(5) 0.034(4) -0.006(4) -0.011(3) 0.004(3)
C13 0.040(4) 0.028(4) 0.038(4) 0.008(3) -0.002(3) 0.007(3)
C14 0.039(4) 0.029(4) 0.062(6) -0.008(4) 0.033(4) -0.007(3)
C15 0.061(6) 0.036(5) 0.053(5) 0.007(4) 0.013(4) 0.005(4)
C16 0.050(5) 0.032(4) 0.038(4) 0.002(3) -0.002(4) -0.006(4)
C17 0.042(5) 0.058(6) 0.044(5) 0.007(4) -0.001(4) -0.002(4)
N18 0.069(6) 0.058(5) 0.091(7) 0.007(5) 0.017(4) -0.004(4)
C19 0.066(6) 0.057(6) 0.025(4) 0.005(4) -0.008(4) -0.021(4)
O18 0.080(5) 0.131(8) 0.161(8) 0.014(6) 0.008(5) 0.023(5)
N20 0.054(5) 0.062(6) 0.100(7) 0.022(5) -0.005(5) 0.005(4)
C21 0.059(5) 0.036(5) 0.060(6) 0.008(4) -0.025(4) -0.003(4)
C22 0.035(4) 0.035(5) 0.068(6) 0.012(4) -0.004(4) 0.000(4)
C23 0.087(7) 0.058(6) 0.032(5) -0.007(4) 0.014(5) -0.020(5)
O19 0.111(6) 0.115(7) 0.123(7) 0.013(5) 0.091(5) -0.010(5)
C24 0.046(5) 0.067(6) 0.056(6) 0.011(5) 0.011(4) 0.007(4)
O20 0.055(5) 0.156(9) 0.130(7) 0.017(6) 0.017(5) 0.010(5)
O21 0.070(5) 0.187(10) 0.104(6) 0.033(6) 0.018(4) 0.018(5)
O22 0.064(5) 0.171(10) 0.140(8) 0.020(7) -0.036(5) -0.037(5)

loop_
_atom_type_symbol
_atom_type_description
_atom_type_scat_dispersion_real
_atom_type_scat_dispersion_imag
_atom_type_scat_source
C C 0.0033 0.0016 'International Tables Vol C Tables 4.2.6.8 and 6.1.1.4'
H H 0.0000 0.0000 'International Tables Vol C Tables 4.2.6.8 and 6.1.1.4'
Cu Cu 0.3201 1.2651 'International Tables Vol C Tables 4.2.6.8 and 6.1.1.4'
Mo Mo -1.6832 0.6857 'International Tables Vol C Tables 4.2.6.8 and 6.1.1.4'
N N 0.0061 0.0033 'International Tables Vol C Tables 4.2.6.8 and 6.1.1.4'
O O 0.0106 0.0060 'International Tables Vol C Tables 4.2.6.8 and 6.1.1.4'
Te Te -0.5308 1.6751 'International Tables Vol C Tables 4.2.6.8 and 6.1.1.4'

loop_
_geom_angle_atom_site_label_1
_geom_angle_atom_site_label_2
_geom_angle_atom_site_label_3
_geom_angle
_geom_angle_site_symmetry_1
_geom_angle_site_symmetry_3
_geom_angle_publ_flag
O5 Te01 O5 180.0(2) . 3_666 ?
O5 Te01 O12 85.26(16) 3_666 3_666 ?
O5 Te01 O12 94.74(16) 3_666 . ?
O5 Te01 O12 94.74(16) . 3_666 ?
O5 Te01 O12 85.26(16) . . ?
O5 Te01 O4 85.54(15) 3_666 . ?
O5 Te01 O4 94.46(15) 3_666 3_666 ?
O5 Te01 O4 85.54(15) . 3_666 ?
O5 Te01 O4 94.46(15) . . ?
O12 Te01 O12 180.0 3_666 . ?
O12 Te01 O4 85.51(16) . . ?
O12 Te01 O4 94.49(16) 3_666 . ?
O12 Te01 O4 94.49(16) . 3_666 ?
O12 Te01 O4 85.51(16) 3_666 3_666 ?
O4 Te01 O4 180.0 . 3_666 ?
O5 Mo02 O12 70.50(13) . . ?
O3 Mo02 O5 85.02(15) . . ?
O3 Mo02 O12 75.16(15) . . ?
O3 Mo02 O8 153.71(17) . . ?
O1 Mo02 O5 92.92(16) . . ?
O1 Mo02 O12 162.37(17) . . ?
O1 Mo02 O3 98.07(17) . . ?
O1 Mo02 O8 98.85(17) . . ?
O7 Mo02 O5 159.00(18) . . ?
O7 Mo02 O12 91.34(17) . . ?
O7 Mo02 O3 100.82(19) . . ?
O7 Mo02 O1 106.0(2) . . ?
O7 Mo02 O8 93.66(19) . . ?
O8 Mo02 O5 74.17(15) . . ?
O8 Mo02 O12 82.74(15) . . ?
O3 Mo03 O12 72.82(15) . . ?
O3 Mo03 O4 84.08(15) . . ?
O3 Mo03 O6 150.34(17) . 3_666 ?
O4 Mo03 O12 69.13(13) . . ?
O6 Mo03 O12 81.70(15) 3_666 . ?
O6 Mo03 O4 72.64(15) 3_666 . ?
O10 Mo03 O12 159.42(18) . . ?
O10 Mo03 O3 98.93(19) . . ?
O10 Mo03 O4 91.58(18) . . ?
O10 Mo03 O6 99.82(19) . 3_666 ?
O10 Mo03 O2 106.2(2) . . ?
O2 Mo03 O12 94.08(17) . . ?
O2 Mo03 O3 101.70(19) . . ?
O2 Mo03 O4 160.02(18) . . ?
O2 Mo03 O6 94.88(19) . 3_666 ?
O4 Mo04 O5 69.59(13) 3_666 . ?
O6 Mo04 O5 84.05(15) . . ?
O6 Mo04 O4 72.75(14) . 3_666 ?
O8 Mo04 O5 73.32(15) . . ?
O8 Mo04 O4 83.24(15) . 3_666 ?
O8 Mo04 O6 151.60(16) . . ?
O9 Mo04 O5 91.94(17) . . ?
O9 Mo04 O4 159.01(18) . 3_666 ?
O9 Mo04 O6 96.17(19) . . ?
O9 Mo04 O8 101.42(19) . . ?
O9 Mo04 O11 106.1(2) . . ?
O11 Mo04 O5 161.15(17) . . ?
O11 Mo04 O4 93.46(17) . 3_666 ?
O11 Mo04 O6 99.11(19) . . ?
O11 Mo04 O8 97.22(19) . . ?
O1 Cu1 N1 86.38(18) . . ?
O1 Cu1 N2 87.68(18) . . ?
O1 Cu1 O1W 179.4(2) . . ?
O1 Cu1 O2W 86.81(18) . . ?
N1 Cu1 N2 172.83(19) . . ?
N1 Cu1 O2W 91.7(2) . . ?
N2 Cu1 O2W 92.0(2) . . ?
O1W Cu1 N1 94.1(2) . . ?
O1W Cu1 N2 91.8(2) . . ?
O1W Cu1 O2W 93.0(2) . . ?
Te01 O5 Mo02 102.91(15) . . ?
Te01 O5 Mo04 102.77(16) . . ?
Mo02 O5 Mo04 92.34(14) . . ?
Te01 O12 Mo02 101.32(15) . . ?
Te01 O12 Mo03 101.21(16) . . ?
Mo02 O12 Mo03 90.48(14) . . ?
Mo02 O3 Mo03 117.88(19) . . ?
Te01 O4 Mo03 104.13(16) . . ?
Te01 O4 Mo04 102.10(16) . 3_666 ?
Mo03 O4 Mo04 93.43(13) . 3_666 ?
Mo02 O1 Cu1 162.5(3) . . ?
Mo04 O6 Mo03 116.26(18) . 3_666 ?
Mo04 O8 Mo02 115.04(19) . . ?
C1 N1 Cu1 118.7(4) . . ?
C1 N1 C2 104.9(5) . . ?
C2 N1 Cu1 135.6(4) . . ?
C3 N2 Cu1 123.3(4) . . ?
C3 N2 C4 104.4(5) . . ?
C4 N2 Cu1 131.0(4) . . ?
C1 N3 H3 126.2 . . ?
C1 N3 C5 107.6(5) . . ?
C5 N3 H3 126.2 . . ?
H13A O13 H13B 104.5 . . ?
Cu1 O1W H1WA 127.2 . . ?
Cu1 O1W H1WB 128.2 . . ?
H1WA O1W H1WB 104.4 . . ?
C3 N4 H4 125.9 . . ?
C3 N4 C9 108.3(5) . . ?
C9 N4 H4 125.9 . . ?
C13 N5 H5 125.9 . . ?
C15 N5 H5 125.9 . . ?
C15 N5 C13 108.2(6) . . ?
N1 C1 N3 113.0(5) . . ?
N1 C1 H1 123.5 . . ?
N3 C1 H1 123.5 . . ?
N1 C2 C5 110.0(5) . . ?
N1 C2 C7 130.6(5) . . ?
C7 C2 C5 119.4(5) . . ?
N2 C3 N4 113.4(6) . . ?
N2 C3 H3A 123.3 . . ?
N4 C3 H3A 123.3 . . ?
Cu1 O2W H2WA 123.8 . . ?
Cu1 O2W H2WB 124.1 . . ?
H2WA O2W H2WB 104.5 . . ?
N2 C4 C9 108.9(5) . . ?
N2 C4 C10 131.5(6) . . ?
C10 C4 C9 119.5(6) . . ?
N3 C5 C2 104.5(5) . . ?
C8 C5 N3 131.6(6) . . ?
C8 C5 C2 123.9(5) . . ?
O16 N6 O17 121.9(6) . . ?
O16 N6 C11 120.2(6) . . ?
O17 N6 C11 117.8(6) . . ?
C15 N7 H7A 125.5 . . ?
C15 N7 C16 109.0(6) . . ?
C16 N7 H7A 125.5 . . ?
C2 C7 H7 122.5 . . ?
C11 C7 C2 115.1(6) . . ?
C11 C7 H7 122.5 . . ?
C5 C8 H8 121.7 . . ?
C12 C8 C5 116.6(6) . . ?
C12 C8 H8 121.7 . . ?
N4 C9 C4 105.0(5) . . ?
N4 C9 C19 131.6(6) . . ?
C19 C9 C4 123.3(6) . . ?
C4 C10 H10 122.5 . . ?
C14 C10 C4 115.1(6) . . ?
C14 C10 H10 122.5 . . ?
C7 C11 N6 118.0(6) . . ?
C12 C11 N6 116.8(6) . . ?
C12 C11 C7 125.3(6) . . ?
C8 C12 C11 119.7(6) . . ?
C8 C12 H12 120.1 . . ?
C11 C12 H12 120.1 . . ?
N5 C13 C17 130.1(7) . . ?
C16 C13 N5 107.6(6) . . ?
C16 C13 C17 122.3(7) . . ?
C10 C14 N18 119.9(8) . . ?
C23 C14 C10 125.8(7) . . ?
C23 C14 N18 114.2(7) . . ?
N5 C15 N7 109.6(7) . . ?
N5 C15 H15 125.2 . . ?
N7 C15 H15 125.2 . . ?
N7 C16 C21 133.8(7) . . ?
C13 C16 N7 105.6(6) . . ?
C13 C16 C21 120.6(7) . . ?
C13 C17 H17 121.6 . . ?
C24 C17 C13 116.7(7) . . ?
C24 C17 H17 121.6 . . ?
O19 N18 C14 117.9(8) . . ?
O21 N18 C14 117.0(8) . . ?
O21 N18 O19 125.1(8) . . ?
C9 C19 H19 121.5 . . ?
C23 C19 C9 117.1(7) . . ?
C23 C19 H19 121.5 . . ?
H18A O18 H18B 104.5 . . ?
O20 N20 C22 116.0(9) . . ?
O22 N20 C22 119.4(10) . . ?
O22 N20 O20 124.6(10) . . ?
C16 C21 H21 122.3 . . ?
C22 C21 C16 115.4(7) . . ?
C22 C21 H21 122.3 . . ?
C21 C22 N20 116.4(8) . . ?
C21 C22 C24 124.4(7) . . ?
C24 C22 N20 119.2(8) . . ?
C14 C23 H23 120.5 . . ?
C19 C23 C14 119.1(7) . . ?
C19 C23 H23 120.5 . . ?
C17 C24 H24 119.7 . . ?
C22 C24 C17 120.6(8) . . ?
C22 C24 H24 119.7 . . ?

loop_
_geom_bond_atom_site_label_1
_geom_bond_atom_site_label_2
_geom_bond_distance
_geom_bond_site_symmetry_2
_geom_bond_publ_flag
Te01 O5 1.907(4) . ?
Te01 O5 1.907(4) 3_666 ?
Te01 O12 1.932(4) . ?
Te01 O12 1.932(4) 3_666 ?
Te01 O4 1.937(4) . ?
Te01 O4 1.937(4) 3_666 ?
Mo02 O5 2.242(4) . ?
Mo02 O12 2.263(4) . ?
Mo02 O3 1.912(4) . ?
Mo02 O1 1.730(4) . ?
Mo02 O7 1.692(4) . ?
Mo02 O8 1.947(4) . ?
Mo03 O12 2.357(4) . ?
Mo03 O3 1.918(4) . ?
Mo03 O4 2.271(4) . ?
Mo03 O6 1.962(4) 3_666 ?
Mo03 O10 1.701(4) . ?
Mo03 O2 1.712(4) . ?
Mo04 O5 2.291(4) . ?
Mo04 O4 2.283(4) 3_666 ?
Mo04 O6 1.941(4) . ?
Mo04 O8 1.929(4) . ?
Mo04 O9 1.706(4) . ?
Mo04 O11 1.715(4) . ?
Cu1 O1 1.974(4) . ?
Cu1 N1 2.004(5) . ?
Cu1 N2 2.006(5) . ?
Cu1 O1W 1.994(4) . ?
Cu1 O2W 2.372(5) . ?
N1 C1 1.320(7) . ?
N1 C2 1.387(7) . ?
N2 C3 1.322(7) . ?
N2 C4 1.394(7) . ?
N3 H3 0.8600 . ?
N3 C1 1.345(8) . ?
N3 C5 1.387(7) . ?
O13 H13A 0.8498 . ?
O13 H13B 0.8501 . ?
O1W H1WA 0.8496 . ?
O1W H1WB 0.8507 . ?
N4 H4 0.8600 . ?
N4 C3 1.323(8) . ?
N4 C9 1.363(8) . ?
N5 H5 0.8600 . ?
N5 C13 1.384(8) . ?
N5 C15 1.306(9) . ?
C1 H1 0.9300 . ?
C2 C5 1.400(8) . ?
C2 C7 1.399(8) . ?
C3 H3A 0.9300 . ?
O2W H2WA 0.8500 . ?
O2W H2WB 0.8501 . ?
C4 C9 1.406(8) . ?
C4 C10 1.395(8) . ?
C5 C8 1.376(8) . ?
N6 O16 1.217(7) . ?
N6 O17 1.232(7) . ?
N6 C11 1.464(8) . ?
N7 H7A 0.8600 . ?
N7 C15 1.336(9) . ?
N7 C16 1.375(9) . ?
C7 H7 0.9300 . ?
C7 C11 1.379(8) . ?
C8 H8 0.9300 . ?
C8 C12 1.370(9) . ?
C9 C19 1.389(9) . ?
C10 H10 0.9300 . ?
C10 C14 1.387(10) . ?
C11 C12 1.377(9) . ?
C12 H12 0.9300 . ?
C13 C16 1.372(9) . ?
C13 C17 1.392(10) . ?
C14 N18 1.422(10) . ?
C14 C23 1.377(11) . ?
C15 H15 0.9300 . ?
C16 C21 1.411(10) . ?
C17 H17 0.9300 . ?
C17 C24 1.373(10) . ?
N18 O19 1.296(10) . ?
N18 O21 1.239(9) . ?
C19 H19 0.9300 . ?
C19 C23 1.374(10) . ?
O18 H18A 0.8497 . ?
O18 H18B 0.8499 . ?
N20 C22 1.497(10) . ?
N20 O20 1.212(10) . ?
N20 O22 1.187(10) . ?
C21 H21 0.9300 . ?
C21 C22 1.362(11) . ?
C22 C24 1.364(11) . ?
C23 H23 0.9300 . ?
C24 H24 0.9300 . ?

loop_
_geom_torsion_atom_site_label_1
_geom_torsion_atom_site_label_2
_geom_torsion_atom_site_label_3
_geom_torsion_atom_site_label_4
_geom_torsion
_geom_torsion_site_symmetry_1
_geom_torsion_site_symmetry_2
_geom_torsion_site_symmetry_3
_geom_torsion_site_symmetry_4
_geom_torsion_publ_flag
Cu1 N1 C1 N3 -171.3(4) . . . . ?
Cu1 N1 C2 C5 168.6(5) . . . . ?
Cu1 N1 C2 C7 -11.2(10) . . . . ?
Cu1 N2 C3 N4 168.0(4) . . . . ?
Cu1 N2 C4 C9 -165.8(5) . . . . ?
Cu1 N2 C4 C10 16.9(10) . . . . ?
O5 Mo02 O1 Cu1 177.3(8) . . . . ?
O12 Mo02 O1 Cu1 157.9(5) . . . . ?
O3 Mo02 O1 Cu1 91.9(8) . . . . ?
O7 Mo02 O1 Cu1 -11.8(8) . . . . ?
O8 Mo02 O1 Cu1 -108.3(8) . . . . ?
N1 C2 C5 N3 0.7(7) . . . . ?
N1 C2 C5 C8 -179.2(6) . . . . ?
N1 C2 C7 C11 -179.8(6) . . . . ?
N2 C4 C9 N4 -1.5(7) . . . . ?
N2 C4 C9 C19 -179.7(7) . . . . ?
N2 C4 C10 C14 176.8(7) . . . . ?
N3 C5 C8 C12 -179.9(7) . . . . ?
N4 C9 C19 C23 -175.4(7) . . . . ?
N5 C13 C16 N7 0.8(8) . . . . ?
N5 C13 C16 C21 179.7(6) . . . . ?
N5 C13 C17 C24 179.8(7) . . . . ?
C1 N1 C2 C5 -0.5(7) . . . . ?
C1 N1 C2 C7 179.7(7) . . . . ?
C1 N3 C5 C2 -0.7(7) . . . . ?
C1 N3 C5 C8 179.3(7) . . . . ?
C2 N1 C1 N3 0.0(7) . . . . ?
C2 C5 C8 C12 0.0(10) . . . . ?
C2 C7 C11 N6 179.3(6) . . . . ?
C2 C7 C11 C12 -2.2(10) . . . . ?
C3 N2 C4 C9 1.0(7) . . . . ?
C3 N2 C4 C10 -176.2(7) . . . . ?
C3 N4 C9 C4 1.3(7) . . . . ?
C3 N4 C9 C19 179.3(8) . . . . ?
C4 N2 C3 N4 -0.2(7) . . . . ?
C4 C9 C19 C23 2.3(11) . . . . ?
C4 C10 C14 N18 -174.0(6) . . . . ?
C4 C10 C14 C23 2.2(11) . . . . ?
C5 N3 C1 N1 0.4(7) . . . . ?
C5 C2 C7 C11 0.4(9) . . . . ?
C5 C8 C12 C11 -1.7(11) . . . . ?
N6 C11 C12 C8 -178.6(6) . . . . ?
N7 C16 C21 C22 179.2(8) . . . . ?
O16 N6 C11 C7 159.7(7) . . . . ?
O16 N6 C11 C12 -19.0(11) . . . . ?
O17 N6 C11 C7 -21.1(10) . . . . ?
O17 N6 C11 C12 160.3(7) . . . . ?
C7 C2 C5 N3 -179.4(5) . . . . ?
C7 C2 C5 C8 0.6(10) . . . . ?
C7 C11 C12 C8 2.9(12) . . . . ?
C9 N4 C3 N2 -0.8(8) . . . . ?
C9 C4 C10 C14 -0.2(9) . . . . ?
C9 C19 C23 C14 -0.4(12) . . . . ?
C10 C4 C9 N4 176.2(6) . . . . ?
C10 C4 C9 C19 -2.0(11) . . . . ?
C10 C14 N18 O19 178.4(8) . . . . ?
C10 C14 N18 O21 0.9(12) . . . . ?
C10 C14 C23 C19 -2.0(13) . . . . ?
C13 N5 C15 N7 1.3(8) . . . . ?
C13 C16 C21 C22 0.7(11) . . . . ?
C13 C17 C24 C22 0.2(12) . . . . ?
C15 N5 C13 C16 -1.3(8) . . . . ?
C15 N5 C13 C17 178.8(8) . . . . ?
C15 N7 C16 C13 -0.1(8) . . . . ?
C15 N7 C16 C21 -178.7(8) . . . . ?
C16 N7 C15 N5 -0.8(9) . . . . ?
C16 C13 C17 C24 0.0(11) . . . . ?
C16 C21 C22 N20 -178.8(6) . . . . ?
C16 C21 C22 C24 -0.6(12) . . . . ?
C17 C13 C16 N7 -179.3(7) . . . . ?
C17 C13 C16 C21 -0.5(11) . . . . ?
N18 C14 C23 C19 174.5(7) . . . . ?
N20 C22 C24 C17 178.2(7) . . . . ?
C21 C22 C24 C17 0.1(13) . . . . ?
C23 C14 N18 O19 1.7(11) . . . . ?
C23 C14 N18 O21 -175.7(9) . . . . ?
O20 N20 C22 C21 -173.5(8) . . . . ?
O20 N20 C22 C24 8.2(12) . . . . ?
O22 N20 C22 C21 4.5(12) . . . . ?
O22 N20 C22 C24 -173.7(9) . . . . ?
